data_7113090
loop_
_publ_author_name
'G\"ormen, Meral'
'Pigeon, Pascal'
'Top, Siden'
'Vessi\`eres, Anne'
'Plamont, Marie-Aude'
'Hillard, Elizabeth A.'
'Jaouen, G\'erard'

_publ_section_title
;
 Facile synthesis and strong antiproliferative activity of disubstituted
 diphenylmethylidenyl-[3]ferrocenophanes on breast and prostate cancer
 cell lines
;
_journal_issue 2
_journal_name_full MedChemComm
_journal_page_first 149
_journal_paper_doi 10.1039/c0md00026d
_journal_volume 1
_journal_year 2010
_chemical_absolute_configuration ad
_chemical_formula_moiety 'C28 H25 Fe1 N O2, C2 H3 N'
_chemical_formula_sum 'C30 H28 Fe N2 O2'
_chemical_formula_weight 504.41
_chemical_name_systematic
;
1-[(4-N-acetamidophenyl)-(4-hydroxyphenyl)
-methylidenyl]-[3]ferrocenophane
;
_space_group_IT_number 4
_symmetry_cell_setting monoclinic
_symmetry_space_group_name_Hall 'P 2yb'
_symmetry_space_group_name_H-M 'P 1 21 1'
_atom_sites_solution_hydrogens geom
_atom_sites_solution_primary direct
_audit_creation_date 10-02-22
_audit_creation_method CRYSTALS_ver_12.87
_cell_angle_alpha 90
_cell_angle_beta 95.141(10)
_cell_angle_gamma 90
_cell_formula_units_Z 2
_cell_length_a 5.8841(7)
_cell_length_b 19.872(2)
_cell_length_c 11.1212(17)
_cell_measurement_reflns_used 145
_cell_measurement_temperature 200
_cell_measurement_theta_max 24
_cell_measurement_theta_min 2
_cell_volume 1295.2(3)
_computing_cell_refinement 'DENZO/SCALEPACK (Otwinowski & Minor, 1997)'
_computing_data_collection 'COLLECT (Nonius, 2001).'
_computing_data_reduction 'DENZO/SCALEPACK (Otwinowski & Minor, 1997)'
_computing_molecular_graphics 'CAMERON (Watkin et al., 1996)'
_computing_publication_material 'CRYSTALS (Betteridge et al., 2003)'
_computing_structure_refinement 'CRYSTALS (Betteridge et al., 2003)'
_computing_structure_solution 'SHELXS 86 (Sheldrick, 1986)'
_diffrn_ambient_temperature 200
_diffrn_measured_fraction_theta_full 0.997
_diffrn_measured_fraction_theta_max 0.997
_diffrn_measurement_device 'Nonius KappaCCD'
_diffrn_measurement_device_type Area
_diffrn_measurement_method '\f & \w scans'
_diffrn_radiation_monochromator graphite
_diffrn_radiation_type 'Mo K\a'
_diffrn_radiation_wavelength 0.71073
_diffrn_reflns_av_R_equivalents 0.000
_diffrn_reflns_limit_h_max 8
_diffrn_reflns_limit_h_min -8
_diffrn_reflns_limit_k_max 27
_diffrn_reflns_limit_k_min -27
_diffrn_reflns_limit_l_max 15
_diffrn_reflns_limit_l_min -15
_diffrn_reflns_number 21914
_diffrn_reflns_theta_full 30.007
_diffrn_reflns_theta_max 30.007
_diffrn_reflns_theta_min 1.839
_diffrn_standards_number 0
_exptl_absorpt_coefficient_mu 0.611
_exptl_absorpt_correction_T_max 0.93
_exptl_absorpt_correction_T_min 0.93
_exptl_absorpt_correction_type multi-scan
_exptl_absorpt_process_details 'SADABS (Siemens, 1996)'
_exptl_crystal_colour red
_exptl_crystal_density_diffrn 1.293
_exptl_crystal_density_method 'not measured'
_exptl_crystal_description block
_exptl_crystal_F_000 528
_exptl_crystal_size_max 0.170
_exptl_crystal_size_mid 0.150
_exptl_crystal_size_min 0.110
_refine_diff_density_max 0.59
_refine_diff_density_min -0.59
_refine_ls_abs_structure_details 'Flack (1983), 0 Friedel-pairs'
_refine_ls_abs_structure_Flack 0.043(19)
_refine_ls_extinction_method None
_refine_ls_goodness_of_fit_ref 0.9341
_refine_ls_hydrogen_treatment none
_refine_ls_matrix_type full
_refine_ls_number_parameters 326
_refine_ls_number_reflns 7476
_refine_ls_number_restraints 1
_refine_ls_R_factor_all 0.0606
_refine_ls_R_factor_gt 0.0393
_refine_ls_shift/su_max 0.0027659
_refine_ls_shift/su_mean 0.0401075
_refine_ls_structure_factor_coef Fsqd
_refine_ls_weighting_details
;
Method= Modified Sheldrick
w=1/[\s^2^(F^2^) + ( 0.02P)^2^ + 0.57P]
,where P=(max(Fo^2^,0) + 2Fc^2^)/3
;
_refine_ls_weighting_scheme calc
_refine_ls_wR_factor_all 0.1068
_refine_ls_wR_factor_gt 0.0696
_refine_ls_wR_factor_ref 0.0756
_reflns_limit_h_max 8
_reflns_limit_h_min -8
_reflns_limit_k_max 27
_reflns_limit_k_min -27
_reflns_limit_l_max 15
_reflns_limit_l_min 0
_reflns_number_gt 5864
_reflns_number_total 7479
_reflns_threshold_expression I>2.0\s(I)
_oxford_diffrn_Wilson_B_factor 0.00
_oxford_diffrn_Wilson_scale 0.00
_oxford_refine_ls_r_factor_ref 0.0591
_oxford_refine_ls_scale 0.8934(14)
_oxford_reflns_number_all 7478
_oxford_reflns_threshold_expression_ref I>-3.0\s(I)
_oxford_structure_analysis_title '2031107 Compound X'
_cod_data_source_file c0md00026d.txt
_cod_data_source_block compound_8
_cod_depositor_comments
;
The following automatic conversions were performed:

'_symmetry_cell_setting' value 'Monoclinic' changed to 'monoclinic'
according to
/usr/data/users/saulius/automatic-downloads/retrospective/RSC/lib/dictionaries/cif_core.dic
dictionary named 'cif_core.dic' version 2.4.2 from 2011-04-26.

Automatic conversion script
Id: cif_fix_values 2281 2013-09-26 08:29:07Z andrius 
;
_cod_original_cell_volume 1295.1(3)
_cod_original_sg_symbol_H-M 'P 1 21 1 '
_cod_original_formula_sum 'C30 H28 Fe1 N2 O2'
_cod_database_code 7113090

loop_
_symmetry_equiv_pos_as_xyz
x,y,z
-x,y+1/2,-z

loop_
_atom_site_label
_atom_site_type_symbol
_atom_site_fract_x
_atom_site_fract_y
_atom_site_fract_z
_atom_site_U_iso_or_equiv
_atom_site_occupancy
_atom_site_adp_type
Fe1 Fe 0.95090(4) 0.16980(5) 1.01274(2) 0.0232 1.0000 Uani
C1 C 0.9500(4) 0.27100(10) 0.98386(17) 0.0227 1.0000 Uani
C2 C 1.1781(4) 0.24409(11) 0.98120(19) 0.0248 1.0000 Uani
C3 C 1.1750(4) 0.19492(11) 0.8864(2) 0.0293 1.0000 Uani
C4 C 0.9472(4) 0.19116(11) 0.82947(19) 0.0297 1.0000 Uani
C5 C 0.8098(4) 0.23809(11) 0.88858(19) 0.0259 1.0000 Uani
C6 C 0.8276(3) 0.16883(15) 1.17810(16) 0.0291 1.0000 Uani
C7 C 0.6808(4) 0.12994(12) 1.0944(2) 0.0340 1.0000 Uani
C8 C 0.8140(5) 0.07653(11) 1.0483(2) 0.0383 1.0000 Uani
C9 C 1.0405(4) 0.08138(11) 1.1050(2) 0.0352 1.0000 Uani
C10 C 1.0498(4) 0.13792(12) 1.1848(2) 0.0325 1.0000 Uani
C11 C 0.8670(3) 0.31876(10) 1.07516(18) 0.0216 1.0000 Uani
C12 C 0.9069(4) 0.29658(11) 1.20682(19) 0.0288 1.0000 Uani
C13 C 0.7652(4) 0.23399(12) 1.2406(2) 0.0329 1.0000 Uani
C14 C 0.7593(3) 0.37701(10) 1.04084(18) 0.0222 1.0000 Uani
C15 C 0.6461(4) 0.42043(11) 1.13001(17) 0.0232 1.0000 Uani
C16 C 0.4480(4) 0.39932(12) 1.1786(2) 0.0326 1.0000 Uani
C17 C 0.3332(4) 0.43900(12) 1.2587(2) 0.0344 1.0000 Uani
C18 C 0.4214(4) 0.50211(11) 1.29159(18) 0.0249 1.0000 Uani
C19 C 0.6177(4) 0.52481(11) 1.24264(19) 0.0294 1.0000 Uani
C20 C 0.7287(4) 0.48491(11) 1.16212(19) 0.0268 1.0000 Uani
C21 C 0.7387(3) 0.40336(10) 0.91386(17) 0.0213 1.0000 Uani
C22 C 0.5405(4) 0.43709(12) 0.8680(2) 0.0261 1.0000 Uani
C23 C 0.5155(4) 0.46258(13) 0.7506(2) 0.0318 1.0000 Uani
C24 C 0.6917(4) 0.45562(12) 0.67537(19) 0.0313 1.0000 Uani
C25 C 0.8935(4) 0.42301(12) 0.72025(19) 0.0306 1.0000 Uani
C26 C 0.9160(4) 0.39782(11) 0.83758(19) 0.0269 1.0000 Uani
C27 C 0.1560(4) 0.53127(13) 1.44804(19) 0.0353 1.0000 Uani
C28 C 0.1010(6) 0.58907(15) 1.5310(3) 0.0572 1.0000 Uani
C30 C 0.5972(7) 0.74030(18) 0.4200(4) 0.0785 1.0000 Uani
C31 C 0.637(3) 0.8151(5) 0.4593(14) 0.1389 0.5000 Uani
C32 C 0.684(3) 0.8037(5) 0.3848(11) 0.1254 0.5000 Uani
O1 O 0.6576(3) 0.47974(12) 0.55986(15) 0.0544 1.0000 Uani
O2 O 0.0561(3) 0.47653(10) 1.44973(15) 0.0433 1.0000 Uani
N1 N 0.3187(3) 0.54621(10) 1.37255(16) 0.0305 1.0000 Uani
N2 N 0.5475(6) 0.68709(13) 0.4183(3) 0.0799 1.0000 Uani
H2 H 0.7844 0.4829 0.5328 0.0439(14) 1.0000 Uiso
H11 H 0.3818 0.5862 1.3807 0.0439(14) 1.0000 Uiso
H21 H 1.3083 0.2556 1.0316 0.0439(14) 1.0000 Uiso
H31 H 1.3064 0.1685 0.8669 0.0439(14) 1.0000 Uiso
H41 H 0.8961 0.1626 0.7614 0.0439(14) 1.0000 Uiso
H51 H 0.6503 0.2442 0.8700 0.0439(14) 1.0000 Uiso
H71 H 0.5209 0.1379 1.0743 0.0439(14) 1.0000 Uiso
H81 H 0.7576 0.0403 0.9896 0.0439(14) 1.0000 Uiso
H91 H 1.1667 0.0502 1.0923 0.0439(14) 1.0000 Uiso
H101 H 1.1835 0.1521 1.2355 0.0439(14) 1.0000 Uiso
H121 H 0.8778 0.3335 1.2578 0.0439(14) 1.0000 Uiso
H122 H 1.0677 0.2859 1.2251 0.0439(14) 1.0000 Uiso
H131 H 0.6050 0.2424 1.2183 0.0439(14) 1.0000 Uiso
H132 H 0.7898 0.2271 1.3266 0.0439(14) 1.0000 Uiso
H161 H 0.3842 0.3565 1.1565 0.0439(14) 1.0000 Uiso
H171 H 0.1997 0.4239 1.2873 0.0439(14) 1.0000 Uiso
H191 H 0.6789 0.5681 1.2666 0.0439(14) 1.0000 Uiso
H201 H 0.8576 0.5022 1.1301 0.0439(14) 1.0000 Uiso
H221 H 0.4190 0.4425 0.9187 0.0439(14) 1.0000 Uiso
H231 H 0.3821 0.4821 0.7227 0.0439(14) 1.0000 Uiso
H251 H 1.0152 0.4194 0.6720 0.0439(14) 1.0000 Uiso
H261 H 1.0527 0.3743 0.8665 0.0439(14) 1.0000 Uiso
H281 H 0.1880 0.6276 1.5158 0.0439(14) 1.0000 Uiso
H282 H 0.1227 0.5763 1.6139 0.0439(14) 1.0000 Uiso
H283 H -0.0565 0.6018 1.5141 0.0439(14) 1.0000 Uiso
H312 H 0.7266 0.8345 0.5225 0.0439(14) 0.5000 Uiso
H314 H 0.5306 0.8508 0.4614 0.0439(14) 0.5000 Uiso
H321 H 0.6260 0.8505 0.3907 0.0439(14) 0.5000 Uiso
H323 H 0.6664 0.8271 0.3141 0.0439(14) 0.5000 Uiso
H324 H 0.8528 0.8133 0.3734 0.0439(14) 0.5000 Uiso
H3211 H 0.7847 0.8387 0.4435 0.0439(14) 0.5000 Uiso

loop_
_atom_site_aniso_label
_atom_site_aniso_U_11
_atom_site_aniso_U_22
_atom_site_aniso_U_33
_atom_site_aniso_U_23
_atom_site_aniso_U_13
_atom_site_aniso_U_12
Fe1 0.02532(14) 0.01704(11) 0.02815(14) 0.00225(14) 0.00727(10) 0.00062(16)
C1 0.0262(11) 0.0180(9) 0.0248(10) 0.0034(7) 0.0061(9) 0.0017(8)
C2 0.0241(11) 0.0215(9) 0.0295(11) -0.0001(8) 0.0065(9) -0.0032(8)
C3 0.0345(13) 0.0238(9) 0.0315(11) -0.0006(8) 0.0135(10) 0.0026(9)
C4 0.0386(13) 0.0252(10) 0.0255(10) -0.0034(8) 0.0047(10) -0.0023(9)
C5 0.0287(11) 0.0236(10) 0.0253(11) 0.0038(8) 0.0017(9) -0.0006(8)
C6 0.0341(10) 0.0256(8) 0.0294(9) 0.0121(12) 0.0136(8) 0.0037(14)
C7 0.0290(12) 0.0276(11) 0.0468(14) 0.0109(10) 0.0116(11) -0.0035(9)
C8 0.0462(16) 0.0194(10) 0.0502(15) 0.0059(10) 0.0098(12) -0.0069(10)
C9 0.0410(14) 0.0222(10) 0.0443(14) 0.0111(10) 0.0135(11) 0.0096(10)
C10 0.0365(13) 0.0293(11) 0.0321(11) 0.0121(9) 0.0055(10) 0.0039(10)
C11 0.0211(10) 0.0213(9) 0.0235(10) -0.0011(8) 0.0073(8) -0.0017(8)
C12 0.0344(13) 0.0285(11) 0.0236(10) 0.0007(8) 0.0040(9) 0.0037(9)
C13 0.0391(13) 0.0346(12) 0.0271(11) 0.0087(9) 0.0139(10) 0.0050(10)
C14 0.0209(10) 0.0202(9) 0.0263(10) -0.0011(8) 0.0070(8) -0.0018(8)
C15 0.0286(12) 0.0204(9) 0.0214(10) 0.0008(8) 0.0064(9) 0.0021(8)
C16 0.0340(14) 0.0240(11) 0.0420(14) -0.0101(10) 0.0156(11) -0.0054(10)
C17 0.0350(13) 0.0301(11) 0.0405(13) -0.0077(10) 0.0170(11) -0.0042(10)
C18 0.0318(12) 0.0233(10) 0.0198(10) -0.0001(8) 0.0040(9) 0.0074(9)
C19 0.0415(13) 0.0196(10) 0.0275(11) -0.0022(8) 0.0050(10) -0.0025(9)
C20 0.0319(12) 0.0232(10) 0.0266(10) 0.0012(8) 0.0100(9) -0.0029(9)
C21 0.0243(11) 0.0159(9) 0.0247(10) -0.0010(7) 0.0074(8) -0.0016(8)
C22 0.0250(12) 0.0280(11) 0.0265(11) -0.0033(9) 0.0086(9) 0.0020(10)
C23 0.0219(12) 0.0411(13) 0.0321(11) 0.0018(10) 0.0001(10) 0.0047(9)
C24 0.0288(12) 0.0408(12) 0.0243(10) 0.0022(9) 0.0021(9) -0.0013(10)
C25 0.0296(13) 0.0335(11) 0.0305(11) 0.0019(9) 0.0130(10) 0.0020(9)
C26 0.0251(11) 0.0232(10) 0.0336(11) 0.0055(9) 0.0091(9) 0.0038(9)
C27 0.0447(14) 0.0423(13) 0.0193(10) -0.0028(9) 0.0058(10) 0.0155(11)
C28 0.079(2) 0.0535(17) 0.0422(15) -0.0149(13) 0.0231(15) 0.0135(16)
C30 0.085(3) 0.0479(18) 0.102(3) 0.0182(19) 0.003(2) -0.0091(18)
C31 0.176(14) 0.041(5) 0.187(14) -0.004(7) -0.057(12) -0.017(6)
C32 0.221(14) 0.040(5) 0.125(10) -0.008(5) 0.071(10) -0.046(6)
O1 0.0386(11) 0.0928(16) 0.0329(9) 0.0208(10) 0.0087(8) 0.0118(10)
O2 0.0536(12) 0.0460(10) 0.0337(8) -0.0054(8) 0.0222(8) -0.0022(9)
N1 0.0421(11) 0.0254(9) 0.0249(9) -0.0036(7) 0.0075(8) 0.0058(8)
N2 0.098(2) 0.050(2) 0.094(2) -0.0074(15) 0.0171(18) -0.0109(14)

loop_
_atom_type_symbol
_atom_type_scat_dispersion_real
_atom_type_scat_dispersion_imag
_atom_type_scat_Cromer_Mann_a1
_atom_type_scat_Cromer_Mann_b1
_atom_type_scat_Cromer_Mann_a2
_atom_type_scat_Cromer_Mann_b2
_atom_type_scat_Cromer_Mann_a3
_atom_type_scat_Cromer_Mann_b3
_atom_type_scat_Cromer_Mann_a4
_atom_type_scat_Cromer_Mann_b4
_atom_type_scat_Cromer_Mann_c
_atom_type_scat_source
C 0.0033 0.0016 2.3100 20.8439 1.0200 10.2075 1.5886 0.5687 0.8650 51.6512 0.2156 'International Tables Vol C 4.2.6.8 and 6.1.1.4'
H 0.0000 0.0000 0.4930 10.5109 0.3229 26.1257 0.1402 3.1424 0.0408 57.7998 0.0030 'International Tables Vol C 4.2.6.8 and 6.1.1.4'
Fe 0.3463 0.8444 11.7695 4.7611 7.3573 0.3072 3.5222 15.3535 2.3045 76.8805 1.0369 'International Tables Vol C 4.2.6.8 and 6.1.1.4'
N 0.0061 0.0033 12.2126 0.0057 3.1322 9.8933 2.0125 28.9975 1.1663 0.5826 -11.5290 'International Tables Vol C 4.2.6.8 and 6.1.1.4'
O 0.0106 0.0060 3.0485 13.2771 2.2868 5.7011 1.5463 0.3239 0.8670 32.9089 0.2508 'International Tables Vol C 4.2.6.8 and 6.1.1.4'

loop_
_geom_angle_atom_site_label_1
_geom_angle_atom_site_label_2
_geom_angle_atom_site_label_3
_geom_angle
_geom_angle_publ_flag
C1 Fe1 C2 41.56(8) yes
C1 Fe1 C3 69.39(8) yes
C2 Fe1 C3 40.85(8) yes
C1 Fe1 C4 69.17(8) yes
C2 Fe1 C4 68.53(8) yes
C3 Fe1 C4 40.36(9) yes
C1 Fe1 C5 41.20(8) yes
C2 Fe1 C5 68.84(9) yes
C3 Fe1 C5 68.23(9) yes
C4 Fe1 C5 40.50(8) yes
C1 Fe1 C6 98.96(10) yes
C2 Fe1 C6 116.97(10) yes
C3 Fe1 C6 156.12(9) yes
C4 Fe1 C6 155.97(9) yes
C5 Fe1 C6 117.21(9) yes
C1 Fe1 C7 117.28(9) yes
C2 Fe1 C7 153.74(9) yes
C3 Fe1 C7 162.81(9) yes
C4 Fe1 C7 124.76(10) yes
C5 Fe1 C7 105.60(9) yes
C1 Fe1 C8 156.56(9) yes
C2 Fe1 C8 161.85(9) yes
C3 Fe1 C8 128.79(9) yes
C4 Fe1 C8 113.53(9) yes
C5 Fe1 C8 125.27(10) yes
C1 Fe1 C9 155.44(9) yes
C2 Fe1 C9 123.69(9) yes
C3 Fe1 C9 112.92(9) yes
C4 Fe1 C9 129.49(9) yes
C5 Fe1 C9 163.36(9) yes
C1 Fe1 C10 116.67(9) yes
C2 Fe1 C10 104.37(9) yes
C3 Fe1 C10 124.24(9) yes
C4 Fe1 C10 162.73(9) yes
C5 Fe1 C10 153.40(9) yes
C6 Fe1 C7 41.08(10) yes
C6 Fe1 C8 69.10(11) yes
C7 Fe1 C8 40.8(1) yes
C6 Fe1 C9 69.00(10) yes
C7 Fe1 C9 68.20(9) yes
C8 Fe1 C9 40.16(10) yes
C6 Fe1 C10 41.28(9) yes
C7 Fe1 C10 68.59(10) yes
C8 Fe1 C10 68.18(10) yes
C9 Fe1 C10 40.53(9) yes
Fe1 C1 C2 69.46(11) yes
Fe1 C1 C5 70.18(11) yes
C2 C1 C5 106.76(17) yes
Fe1 C1 C11 120.89(13) yes
C2 C1 C11 127.25(19) yes
C5 C1 C11 125.73(19) yes
C1 C2 Fe1 68.97(11) yes
C1 C2 C3 108.39(19) yes
Fe1 C2 C3 70.66(12) yes
C1 C2 H21 127.5 no
Fe1 C2 H21 125.9 no
C3 C2 H21 124.1 no
C2 C3 Fe1 68.49(11) yes
C2 C3 C4 108.05(18) yes
Fe1 C3 C4 70.12(13) yes
C2 C3 H31 124.9 no
Fe1 C3 H31 125.9 no
C4 C3 H31 127.1 no
C3 C4 Fe1 69.52(12) yes
C3 C4 C5 107.91(18) yes
Fe1 C4 C5 68.90(12) yes
C3 C4 H41 125.9 no
Fe1 C4 H41 128.3 no
C5 C4 H41 126.1 no
C1 C5 C4 108.87(19) yes
C1 C5 Fe1 68.62(11) yes
C4 C5 Fe1 70.61(12) yes
C1 C5 H51 126.3 no
C4 C5 H51 124.8 no
Fe1 C5 H51 124.2 no
Fe1 C6 C7 70.29(12) yes
Fe1 C6 C10 69.86(11) yes
C7 C6 C10 107.1(2) yes
Fe1 C6 C13 121.46(16) yes
C7 C6 C13 126.49(19) yes
C10 C6 C13 126.2(2) yes
C6 C7 Fe1 68.64(11) yes
C6 C7 C8 108.2(2) yes
Fe1 C7 C8 70.12(13) yes
C6 C7 H71 125.6 no
Fe1 C7 H71 127.8 no
C8 C7 H71 126.2 no
C7 C8 Fe1 69.06(12) yes
C7 C8 C9 108.0(2) yes
Fe1 C8 C9 70.13(12) yes
C7 C8 H81 126.8 no
Fe1 C8 H81 128.8 no
C9 C8 H81 125.1 no
C8 C9 Fe1 69.71(12) yes
C8 C9 C10 108.1(2) yes
Fe1 C9 C10 68.67(12) yes
C8 C9 H91 125.5 no
Fe1 C9 H91 128.4 no
C10 C9 H91 126.4 no
C6 C10 C9 108.6(2) yes
C6 C10 Fe1 68.86(11) yes
C9 C10 Fe1 70.81(13) yes
C6 C10 H101 126.4 no
C9 C10 H101 125.0 no
Fe1 C10 H101 127.0 no
C1 C11 C12 115.73(17) yes
C1 C11 C14 121.34(18) yes
C12 C11 C14 122.91(17) yes
C11 C12 C13 114.91(18) yes
C11 C12 H121 109.1 no
C13 C12 H121 110.0 no
C11 C12 H122 109.0 no
C13 C12 H122 107.8 no
H121 C12 H122 105.5 no
C6 C13 C12 114.17(17) yes
C6 C13 H131 107.3 no
C12 C13 H131 109.2 no
C6 C13 H132 108.0 no
C12 C13 H132 108.5 no
H131 C13 H132 109.6 no
C11 C14 C15 121.58(18) yes
C11 C14 C21 123.93(18) yes
C15 C14 C21 114.49(16) yes
C14 C15 C16 121.00(18) yes
C14 C15 C20 121.60(19) yes
C16 C15 C20 117.31(19) yes
C15 C16 C17 122.9(2) yes
C15 C16 H161 119.5 no
C17 C16 H161 117.6 no
C16 C17 C18 118.8(2) yes
C16 C17 H171 120.5 no
C18 C17 H171 120.7 no
C17 C18 C19 119.36(19) yes
C17 C18 N1 123.3(2) yes
C19 C18 N1 117.36(18) yes
C18 C19 C20 121.08(19) yes
C18 C19 H191 118.9 no
C20 C19 H191 120.0 no
C15 C20 C19 120.53(19) yes
C15 C20 H201 120.9 no
C19 C20 H201 118.6 no
C14 C21 C22 120.24(18) yes
C14 C21 C26 122.59(18) yes
C22 C21 C26 117.14(18) yes
C21 C22 C23 121.9(2) yes
C21 C22 H221 118.8 no
C23 C22 H221 119.3 no
C22 C23 C24 120.2(2) yes
C22 C23 H231 119.4 no
C24 C23 H231 120.3 no
C23 C24 C25 118.8(2) yes
C23 C24 O1 118.2(2) yes
C25 C24 O1 122.9(2) yes
C24 C25 C26 120.3(2) yes
C24 C25 H251 119.8 no
C26 C25 H251 119.8 no
C21 C26 C25 121.6(2) yes
C21 C26 H261 118.7 no
C25 C26 H261 119.7 no
C28 C27 O2 121.7(2) yes
C28 C27 N1 114.1(2) yes
O2 C27 N1 124.21(19) yes
C27 C28 H281 110.7 no
C27 C28 H282 111.5 no
H281 C28 H282 111.1 no
C27 C28 H283 109.4 no
H281 C28 H283 106.3 no
H282 C28 H283 107.5 no
C31 C30 C32 35.7(6) yes
C31 C30 N2 163.0(8) yes
C32 C30 N2 161.4(6) yes
C30 C31 C32 64.2(10) yes
C30 C31 H312 132.2 no
C32 C31 H312 126.2 no
C30 C31 H314 129.4 no
C32 C31 H314 117.2 no
H312 C31 H314 90.1 no
C30 C31 H321 116.3 no
C32 C31 H321 60.8 no
H312 C31 H321 105.7 no
H314 C31 H321 60.8 no
C30 C31 H3211 120.1 no
C32 C31 H3211 68.4 no
H312 C31 H3211 60.1 no
H314 C31 H3211 103.8 no
H321 C31 H3211 63.8 no
C30 C32 C31 80.2(12) yes
C30 C32 H321 132.4 no
C31 C32 H321 65.1 no
C30 C32 H323 132.2 no
C31 C32 H323 128.9 no
H321 C32 H323 64.3 no
C30 C32 H324 124.8 no
C31 C32 H324 115.5 no
H321 C32 H324 99.9 no
H323 C32 H324 80.4 no
C30 C32 H3211 125.9 no
C31 C32 H3211 59.8 no
H321 C32 H3211 62.3 no
H323 C32 H3211 101.7 no
H324 C32 H3211 58.4 no
C24 O1 H2 107.8 no
C18 N1 C27 127.98(18) yes
C18 N1 H11 114.9 no
C27 N1 H11 116.6 no
C31 H321 C32 54.1 no
C32 H3211 C31 51.8 no

loop_
_geom_bond_atom_site_label_1
_geom_bond_atom_site_label_2
_geom_bond_distance
_geom_bond_publ_flag
Fe1 C1 2.0363(19) yes
Fe1 C2 2.043(2) yes
Fe1 C3 2.072(2) yes
Fe1 C4 2.080(2) yes
Fe1 C5 2.057(2) yes
Fe1 C6 2.0368(17) yes
Fe1 C7 2.059(2) yes
Fe1 C8 2.073(2) yes
Fe1 C9 2.079(2) yes
Fe1 C10 2.050(2) yes
C1 C2 1.447(3) yes
C1 C5 1.440(3) yes
C1 C11 1.503(3) yes
C2 C3 1.436(3) yes
C2 H21 0.936 no
C3 C4 1.432(3) yes
C3 H31 0.975 no
C4 C5 1.432(3) yes
C4 H41 0.972 no
C5 H51 0.951 no
C6 C7 1.437(3) yes
C6 C10 1.441(3) yes
C6 C13 1.530(3) yes
C7 C8 1.441(3) yes
C7 H71 0.960 no
C8 C9 1.426(4) yes
C8 H81 1.008 no
C9 C10 1.430(3) yes
C9 H91 0.986 no
C10 H101 0.967 no
C11 C12 1.527(3) yes
C11 C14 1.358(3) yes
C12 C13 1.562(3) yes
C12 H121 0.952 no
C12 H122 0.973 no
C13 H131 0.968 no
C13 H132 0.964 no
C14 C15 1.513(3) yes
C14 C21 1.501(3) yes
C15 C16 1.392(3) yes
C15 C20 1.405(3) yes
C16 C17 1.407(3) yes
C16 H161 0.954 no
C17 C18 1.394(3) yes
C17 H171 0.924 no
C18 C19 1.395(3) yes
C18 N1 1.429(3) yes
C19 C20 1.401(3) yes
C19 H191 0.961 no
C20 H201 0.932 no
C21 C22 1.401(3) yes
C21 C26 1.407(3) yes
C22 C23 1.396(3) yes
C22 H221 0.955 no
C23 C24 1.396(3) yes
C23 H231 0.905 no
C24 C25 1.404(3) yes
C24 O1 1.369(3) yes
C25 C26 1.393(3) yes
C25 H251 0.936 no
C26 H261 0.961 no
C27 C28 1.526(3) yes
C27 O2 1.237(3) yes
C27 N1 1.361(3) yes
C28 H281 0.945 no
C28 H282 0.954 no
C28 H283 0.962 no
C30 C31 1.561(11) yes
C30 C32 1.426(10) yes
C30 N2 1.097(4) yes
C31 C32 0.924(17) yes
C31 H312 0.924 no
C31 H314 0.948 no
C31 H321 1.035 no
C31 H3211 1.015 no
C32 H321 0.996 no
C32 H323 0.912 no
C32 H324 1.032 no
C32 H3211 1.093 no
O1 H2 0.832 no
N1 H11 0.879 no
